data_2209361
loop_
_publ_author_name
'Hsiao-Ting Wong'
'Yong-Yi Song'
'Michael Y. Chiang'
'Wen-Feng Zeng'

_publ_section_title
;Bis[(imidazol-4-ylmethyl)(2-pyridylmethyl)amine-\k^3^<i>N</i>,<i>N</i>',<i>N</i>'']nickel(II)
 dichloride dihydrate
;
_journal_coeditor_code XU2040
_journal_issue 6
_journal_name_full 'Acta Crystallographica Section E'
_journal_page_first m1237
_journal_page_last m1238
_journal_paper_doi 10.1107/S1600536806016667
_journal_volume 62
_journal_year 2006
_chemical_formula_iupac '[Ni (C10 H12 N4)2] Cl2, 2H2 O'
_chemical_formula_moiety 'C20 H24 N8 Ni 2+, 2Cl -, 2H2 O'
_chemical_formula_sum 'C20 H28 Cl2 N8 Ni O2'
_chemical_formula_weight 542.12
_chemical_name_systematic
;
Bis[(imidazol-4-ylmethyl)(2-pyridylmethyl)amine-\k^3^N,N',N'']nickel(II)
dichloride dihydrate
;
_chemical_temperature_decomposition 525(2)
_space_group_IT_number 14
_symmetry_cell_setting monoclinic
_symmetry_space_group_name_Hall '-P 2ybc'
_symmetry_space_group_name_H-M 'P 1 21/c 1'
_atom_sites_solution_hydrogens geom
_atom_sites_solution_primary direct
_atom_sites_solution_secondary difmap
_audit_creation_method SHELXL-97
_cell_angle_alpha 90.00
_cell_angle_beta 114.09(3)
_cell_angle_gamma 90.00
_cell_formula_units_Z 2
_cell_length_a 8.7738(18)
_cell_length_b 19.066(4)
_cell_length_c 7.9456(16)
_cell_measurement_reflns_used 25
_cell_measurement_temperature 298(2)
_cell_measurement_theta_max 12.2
_cell_measurement_theta_min 8.4
_cell_volume 1213.4(5)
_computing_cell_refinement 'MSC/AFC Diffractometer Control Software'
_computing_data_collection
;
MSC/AFC Diffractometer Control Software (Molecular Structure
Corporation, 1992)
;
_computing_data_reduction 'TEXSAN (Molecular Structure Corporation, 1985)'
_computing_molecular_graphics 'ORTEP-3 (Farrugia, 1997)'
_computing_publication_material 'WinGX (Farrugia, 1999)'
_computing_structure_refinement 'SHELXL97 (Sheldrick, 1997)'
_computing_structure_solution 'SIR92 (Altomare <i>et al.</i>,  1993)'
_diffrn_ambient_temperature 298(2)
_diffrn_measured_fraction_theta_full 1.00
_diffrn_measured_fraction_theta_max 1.00
_diffrn_measurement_device_type 'Rigaku AFC-7S'
_diffrn_measurement_method \w-2\q
_diffrn_radiation_monochromator graphite
_diffrn_radiation_source 'fine-focus sealed tube'
_diffrn_radiation_type MoK\a
_diffrn_radiation_wavelength 0.71073
_diffrn_reflns_av_R_equivalents 0.029
_diffrn_reflns_av_sigmaI/netI 0.024
_diffrn_reflns_limit_h_max 0
_diffrn_reflns_limit_h_min -10
_diffrn_reflns_limit_k_max 23
_diffrn_reflns_limit_k_min 0
_diffrn_reflns_limit_l_max 9
_diffrn_reflns_limit_l_min -8
_diffrn_reflns_number 2533
_diffrn_reflns_theta_full 26.0
_diffrn_reflns_theta_max 26.0
_diffrn_reflns_theta_min 2.1
_diffrn_standards_decay_% 0.053
_diffrn_standards_interval_count 150
_diffrn_standards_number 3
_exptl_absorpt_coefficient_mu 1.054
_exptl_absorpt_correction_T_max 0.689
_exptl_absorpt_correction_T_min 0.657
_exptl_absorpt_correction_type psi-scan
_exptl_absorpt_process_details '(North <i>et al.</i>,  1968)'
_exptl_crystal_colour purple
_exptl_crystal_density_diffrn 1.484
_exptl_crystal_density_method 'not measured'
_exptl_crystal_description prism
_exptl_crystal_F_000 564
_exptl_crystal_size_max 0.58
_exptl_crystal_size_mid 0.42
_exptl_crystal_size_min 0.36
_refine_diff_density_max 0.27
_refine_diff_density_min -0.23
_refine_ls_extinction_method none
_refine_ls_goodness_of_fit_ref 1.007
_refine_ls_hydrogen_treatment constr
_refine_ls_matrix_type full
_refine_ls_number_parameters 151
_refine_ls_number_reflns 2381
_refine_ls_number_restraints 0
_refine_ls_restrained_S_all 1.007
_refine_ls_R_factor_all 0.044
_refine_ls_R_factor_gt 0.029
_refine_ls_shift/su_max 0.000
_refine_ls_shift/su_mean 0.000
_refine_ls_structure_factor_coef Fsqd
_refine_ls_weighting_details 'calc w=1/[\s^2^(Fo^2^)+(0.0421P)^2^+0.5253P] where P=(Fo^2^+2Fc^2^)/3'
_refine_ls_weighting_scheme calc
_refine_ls_wR_factor_gt 0.077
_refine_ls_wR_factor_ref 0.085
_reflns_number_gt 1928
_reflns_number_total 2381
_reflns_threshold_expression I>2\s(I)
_cod_data_source_file xu2040.cif
_cod_data_source_block I
_cod_depositor_comments
;
The following automatic conversions were performed:
'_symmetry_cell_setting' value 'Monoclinic' changed to 'monoclinic'
according to '/home/saulius/struct/CIF-dictionaries/cif_core.dic'
dictionary named 'cif_core.dic' version 2.4.1 from 2010-06-29.

Automatic conversion script
Id: cif_fix_enum 1527 2010-12-29 10:47:43Z saulius 

The following automatic conversions were performed:

'_chemical_melting_point' tag was changed to
'_chemical_temperature_decomposition' since the value had been given
as '252(2)\%C decomposed'. The value '252(2)\%C decomposed' was
changed to '525(2)' - it was converted from degrees Celsius(C) to
Kelvins(K).

Automatic conversion script
Id: cif_fix_values 1646 2011-03-28 12:23:43Z adriana 

The following automatic conversions were performed:

'_chemical_melting_point' tag was changed to
'_chemical_temperature_decomposition' since the value had been given
as '252(2)\%C decomposed'. The value '252(2)\%C decomposed' was
changed to '525(2)' - it was converted from degrees Celsius(C) to
Kelvins(K).

'_symmetry_cell_setting' value 'Monoclinic' changed to
'monoclinic' according to
/home/saulius/struct/CIF-dictionaries/cif_core.dic dictionary named
'cif_core.dic' version 2.4.1 from 2010-06-29.

Automatic conversion script
Id: cif_fix_values 1715 2011-07-08 13:25:40Z adriana 
;
_cod_original_sg_symbol_H-M 'P 21/c'
_cod_database_code 2209361
_cod_database_fobs_code 2209361

loop_
_symmetry_equiv_pos_as_xyz
'x, y, z'
'-x, y+1/2, -z+1/2'
'-x, -y, -z'
'x, -y-1/2, z-1/2'

loop_
_atom_site_type_symbol
_atom_site_label
_atom_site_fract_x
_atom_site_fract_y
_atom_site_fract_z
_atom_site_U_iso_or_equiv
_atom_site_adp_type
_atom_site_calc_flag
_atom_site_refinement_flags
_atom_site_occupancy
Ni Ni 0.5000 0.5000 0.5000 0.03705(13) Uani d S 1
Cl Cl 0.96725(8) 0.35589(3) 0.77621(10) 0.0633(2) Uani d . 1
O O1 0.1825(3) 0.71746(12) 0.9600(3) 0.0838(7) Uani d . 1
H H1W 0.1394 0.7591 0.9053 0.126 Uiso d R 1
H H2W 0.1276 0.7078 1.0349 0.126 Uiso d R 1
N N1 0.5823(2) 0.59898(9) 0.4578(2) 0.0404(4) Uani d . 1
N N2 0.7471(2) 0.49902(9) 0.7137(3) 0.0439(4) Uani d . 1
H H2N 0.7920 0.4557 0.7184 0.053 Uiso calc R 1
N N3 0.4445(2) 0.54798(9) 0.7013(3) 0.0452(4) Uani d . 1
N N4 0.3919(3) 0.62518(11) 0.8759(3) 0.0607(6) Uani d . 1
H H4N 0.3387 0.6547 0.9136 0.073 Uiso calc R 1
C C1 0.4888(3) 0.65189(11) 0.3550(3) 0.0467(5) Uani d . 1
H H1 0.3747 0.6447 0.2899 0.056 Uiso calc R 1
C C2 0.5542(3) 0.71563(13) 0.3425(4) 0.0555(6) Uani d . 1
H H2 0.4860 0.7505 0.2673 0.067 Uiso calc R 1
C C3 0.7205(3) 0.72778(13) 0.4412(4) 0.0617(7) Uani d . 1
H H3 0.7674 0.7708 0.4343 0.074 Uiso calc R 1
C C4 0.8165(3) 0.67525(13) 0.5504(4) 0.0564(6) Uani d . 1
H H4 0.9296 0.6827 0.6211 0.068 Uiso calc R 1
C C5 0.7456(3) 0.61135(12) 0.5555(3) 0.0437(5) Uani d . 1
C C6 0.8476(3) 0.55058(13) 0.6650(4) 0.0559(6) Uani d . 1
H H6A 0.9001 0.5274 0.5939 0.067 Uiso calc R 1
H H6B 0.9354 0.5682 0.7772 0.067 Uiso calc R 1
C C7 0.7361(3) 0.51295(13) 0.8902(3) 0.0541(6) Uani d . 1
H H7A 0.8357 0.5376 0.9717 0.065 Uiso calc R 1
H H7B 0.7306 0.4688 0.9482 0.065 Uiso calc R 1
C C8 0.5853(3) 0.55610(12) 0.8630(3) 0.0461(5) Uani d . 1
C C9 0.5561(4) 0.60332(14) 0.9721(3) 0.0572(6) Uani d . 1
H H9 0.6304 0.6183 1.0881 0.069 Uiso calc R 1
C C10 0.3315(3) 0.59140(13) 0.7123(4) 0.0529(6) Uani d . 1
H H10 0.2251 0.5978 0.6200 0.063 Uiso calc R 1

loop_
_atom_site_aniso_label
_atom_site_aniso_U_11
_atom_site_aniso_U_22
_atom_site_aniso_U_33
_atom_site_aniso_U_12
_atom_site_aniso_U_13
_atom_site_aniso_U_23
Ni 0.02828(19) 0.0346(2) 0.0413(2) -0.00179(14) 0.00716(15) -0.00352(16)
Cl 0.0423(3) 0.0526(4) 0.0797(5) 0.0067(3) 0.0094(3) -0.0039(3)
O1 0.0800(14) 0.0953(16) 0.0796(14) 0.0421(12) 0.0360(12) 0.0278(12)
N1 0.0326(9) 0.0389(9) 0.0453(10) -0.0032(7) 0.0113(7) -0.0040(7)
N2 0.0336(9) 0.0366(9) 0.0517(11) 0.0011(7) 0.0074(8) -0.0015(8)
N3 0.0413(10) 0.0426(10) 0.0469(10) -0.0015(8) 0.0131(8) -0.0030(8)
N4 0.0745(15) 0.0511(12) 0.0694(14) 0.0041(11) 0.0425(13) -0.0032(10)
C1 0.0403(11) 0.0422(12) 0.0510(13) 0.0003(9) 0.0118(10) -0.0029(10)
C2 0.0588(15) 0.0403(12) 0.0627(15) 0.0011(11) 0.0200(12) 0.0005(11)
C3 0.0627(16) 0.0461(14) 0.0737(18) -0.0126(12) 0.0250(14) -0.0018(12)
C4 0.0419(12) 0.0546(14) 0.0669(16) -0.0132(11) 0.0164(11) -0.0042(12)
C5 0.0337(10) 0.0470(12) 0.0474(12) -0.0035(9) 0.0136(9) -0.0031(10)
C6 0.0312(11) 0.0533(14) 0.0732(17) -0.0014(10) 0.0113(11) 0.0071(12)
C7 0.0502(14) 0.0492(14) 0.0472(13) 0.0029(10) 0.0040(11) 0.0005(10)
C8 0.0499(13) 0.0426(12) 0.0399(11) -0.0056(10) 0.0125(10) -0.0011(9)
C9 0.0665(16) 0.0560(15) 0.0470(13) -0.0063(12) 0.0211(12) -0.0055(11)
C10 0.0471(13) 0.0540(14) 0.0586(15) -0.0021(11) 0.0226(11) 0.0022(12)

loop_
_atom_type_symbol
_atom_type_description
_atom_type_scat_dispersion_real
_atom_type_scat_dispersion_imag
_atom_type_scat_source
C C 0.0033 0.0016 'International Tables Vol C Tables 4.2.6.8 and 6.1.1.4'
H H 0.0000 0.0000 'International Tables Vol C Tables 4.2.6.8 and 6.1.1.4'
N N 0.0061 0.0033 'International Tables Vol C Tables 4.2.6.8 and 6.1.1.4'
Cl Cl 0.1484 0.1585 'International Tables Vol C Tables 4.2.6.8 and 6.1.1.4'
Ni Ni 0.3393 1.1124 'International Tables Vol C Tables 4.2.6.8 and 6.1.1.4'
O O 0.0106 0.0060 'International Tables Vol C Tables 4.2.6.8 and 6.1.1.4'

loop_
_geom_angle_atom_site_label_1
_geom_angle_atom_site_label_2
_geom_angle_atom_site_label_3
_geom_angle_site_symmetry_1
_geom_angle_site_symmetry_3
_geom_angle
_geom_angle_publ_flag
N1 Ni N2 . . 80.29(7) y
N1 Ni N2 3_666 . 99.71(7) ?
N3 Ni N3 . 3_666 180.00(6) ?
N1 Ni N3 . . 86.03(7) y
N3 Ni N1 3_666 . 93.97(7) ?
N3 Ni N1 . 3_666 93.97(7) ?
N3 Ni N1 3_666 3_666 86.03(7) ?
N1 Ni N1 . 3_666 180.0 ?
N3 Ni N2 . 3_666 97.34(7) ?
N3 Ni N2 3_666 3_666 82.66(7) ?
N1 Ni N2 . 3_666 99.71(7) ?
N1 Ni N2 3_666 3_666 80.29(7) ?
N2 Ni N3 . . 82.66(7) y
N3 Ni N2 3_666 . 97.34(7) ?
N2 Ni N2 3_666 . 180.0 ?
H1W O1 H2W . . 105.0 ?
C5 N1 C1 . . 117.49(19) ?
C5 N1 Ni . . 114.94(14) ?
C1 N1 Ni . . 127.41(14) ?
C7 N2 C6 . . 114.17(19) ?
C7 N2 Ni . . 108.44(14) ?
C6 N2 Ni . . 107.86(14) ?
C7 N2 H2N . . 108.8 ?
C6 N2 H2N . . 108.8 ?
Ni N2 H2N . . 108.8 ?
C10 N3 C8 . . 106.19(19) ?
C10 N3 Ni . . 138.49(17) ?
C8 N3 Ni . . 111.46(15) ?
C10 N4 C9 . . 107.3(2) ?
C10 N4 H4N . . 126.3 ?
C9 N4 H4N . . 126.3 ?
N1 C1 C2 . . 122.8(2) ?
N1 C1 H1 . . 118.6 ?
C2 C1 H1 . . 118.6 ?
C3 C2 C1 . . 119.5(2) ?
C3 C2 H2 . . 120.3 ?
C1 C2 H2 . . 120.3 ?
C2 C3 C4 . . 118.5(2) ?
C2 C3 H3 . . 120.7 ?
C4 C3 H3 . . 120.7 ?
C3 C4 C5 . . 119.9(2) ?
C3 C4 H4 . . 120.1 ?
C5 C4 H4 . . 120.1 ?
N1 C5 C4 . . 121.8(2) ?
N1 C5 C6 . . 116.19(19) ?
C4 C5 C6 . . 122.0(2) ?
N2 C6 C5 . . 112.79(18) ?
N2 C6 H6A . . 109.0 ?
C5 C6 H6A . . 109.0 ?
N2 C6 H6B . . 109.0 ?
C5 C6 H6B . . 109.0 ?
H6A C6 H6B . . 107.8 ?
N2 C7 C8 . . 111.09(19) ?
N2 C7 H7A . . 109.4 ?
C8 C7 H7A . . 109.4 ?
N2 C7 H7B . . 109.4 ?
C8 C7 H7B . . 109.4 ?
H7A C7 H7B . . 108.0 ?
C9 C8 N3 . . 109.9(2) ?
C9 C8 C7 . . 131.7(2) ?
N3 C8 C7 . . 118.4(2) ?
C8 C9 N4 . . 105.9(2) ?
C8 C9 H9 . . 127.1 ?
N4 C9 H9 . . 127.1 ?
N3 C10 N4 . . 110.6(2) ?
N3 C10 H10 . . 124.7 ?
N4 C10 H10 . . 124.7 ?

loop_
_geom_bond_atom_site_label_1
_geom_bond_atom_site_label_2
_geom_bond_site_symmetry_2
_geom_bond_distance
_geom_bond_publ_flag
Ni N1 . 2.0960(18) y
Ni N1 3_666 2.0960(18) ?
Ni N2 3_666 2.140(2) ?
Ni N2 . 2.140(2) y
Ni N3 . 2.0657(19) y
Ni N3 3_666 2.0657(19) ?
O1 H1W . 0.9092 ?
O1 H2W . 0.9242 ?
N1 C5 . 1.343(3) ?
N1 C1 . 1.346(3) ?
N2 C7 . 1.469(3) ?
N2 C6 . 1.474(3) ?
N2 H2N . 0.9100 ?
N3 C10 . 1.322(3) ?
N3 C8 . 1.380(3) ?
N4 C10 . 1.350(3) ?
N4 C9 . 1.390(3) ?
N4 H4N . 0.8600 ?
C1 C2 . 1.365(3) ?
C1 H1 . 0.9300 ?
C2 C3 . 1.365(4) ?
C2 H2 . 0.9300 ?
C3 C4 . 1.367(4) ?
C3 H3 . 0.9300 ?
C4 C5 . 1.376(3) ?
C4 H4 . 0.9300 ?
C5 C6 . 1.505(3) ?
C6 H6A . 0.9700 ?
C6 H6B . 0.9700 ?
C7 C8 . 1.497(3) ?
C7 H7A . 0.9700 ?
C7 H7B . 0.9700 ?
C8 C9 . 1.345(3) ?
C9 H9 . 0.9300 ?
C10 H10 . 0.9300 ?

loop_
_geom_hbond_atom_site_label_D
_geom_hbond_atom_site_label_H
_geom_hbond_atom_site_label_A
_geom_hbond_site_symmetry_A
_geom_hbond_distance_DH
_geom_hbond_distance_HA
_geom_hbond_distance_DA
_geom_hbond_angle_DHA
_geom_hbond_publ_flag
O1 H1W Cl 2_656 0.91 2.29 3.194(2) 170 y
O1 H2W Cl 3_667 0.92 2.33 3.213(3) 159 y
N2 H2N Cl . 0.91 2.37 3.262(2) 167 y
N4 H4N O1 . 0.86 1.96 2.814(4) 170 y
